data_4127652
loop_
_publ_author_name
'Wright, Ashley M.'
'Pahls, Dale R.'
'Gary, J. Brannon'
'Warner, Theresa'
'Williams, Jacob Z.'
'M Knapp, Spring Melody'
'Allen, Kate E.'
'Landis, Clark R.'
'Cundari, Thomas R.'
'Goldberg, Karen I.'

_publ_section_title
;
 Experimental and Computational Investigation of the Aerobic Oxidation of
 a Late Transition Metal-Hydride.
;
_journal_issue 27
_journal_name_full 'Journal of the American Chemical Society'
_journal_page_first 10830
_journal_page_last 10843
_journal_paper_doi 10.1021/jacs.9b04706
_journal_volume 141
_journal_year 2019
_chemical_formula_moiety 'C20 H30 Ir N2 O5, 0.5(C6 H6), B F4'
_chemical_formula_sum 'C23 H33 B F4 Ir N2 O5'
_chemical_formula_weight 696.52
_chemical_name_common kea020hydride
_chemical_name_systematic
;
 kea020hydride
;
_space_group_IT_number 15
_space_group_name_Hall '-C 2yc'
_space_group_name_H-M_alt 'C 1 2/c 1'
_symmetry_cell_setting monoclinic
_symmetry_Int_Tables_number 15
_symmetry_space_group_name_Hall '-C 2yc'
_symmetry_space_group_name_H-M 'C 1 2/c 1'
_atom_sites_solution_hydrogens geom
_atom_sites_solution_primary direct
_atom_sites_solution_secondary difmap
_audit_conform_dict_location ftp://ftp.iucr.org/pub/cif_core.dic
_audit_conform_dict_name cif_core.dic
_audit_conform_dict_version 2.4
_audit_creation_date 2013-03-05T10:42:58-00:00
_audit_creation_method 'WinGX routine CIF_UPDATE'
_cell_angle_alpha 90
_cell_angle_beta 106.994(15)
_cell_angle_gamma 90
_cell_formula_units_Z 8
_cell_length_a 22.059(5)
_cell_length_b 8.4388(18)
_cell_length_c 29.485(7)
_cell_measurement_reflns_used 146
_cell_measurement_temperature 100(2)
_cell_measurement_theta_max 20
_cell_measurement_theta_min 3
_cell_volume 5249(2)
_computing_cell_refinement 'SAINT (Bruker, 2007)'
_computing_data_collection 'APEX2 (Bruker, 2007)'
_computing_data_reduction 'SAINT (Bruker, 2007)'
_computing_molecular_graphics 'ORTEP-3 for Windows (Farrugia, 1997)'
_computing_publication_material 'SHELXL-97 (Sheldrick, 1997)'
_computing_structure_refinement 'SHELXL-97 (Sheldrick, 2008)'
_computing_structure_solution 'SHELXS97 (Sheldrick, 1997)'
_diffrn_ambient_temperature 100(2)
_diffrn_measured_fraction_theta_full 0.996
_diffrn_measured_fraction_theta_max 0.996
_diffrn_measurement_device_type 'Bruker APEXII CCD area-detector'
_diffrn_measurement_method '\f and \w scans'
_diffrn_radiation_monochromator graphite
_diffrn_radiation_type MoK\a
_diffrn_radiation_wavelength 0.71073
_diffrn_reflns_av_R_equivalents 0.1732
_diffrn_reflns_av_unetI/netI 0.1162
_diffrn_reflns_limit_h_max 26
_diffrn_reflns_limit_h_min -26
_diffrn_reflns_limit_k_max 10
_diffrn_reflns_limit_k_min -10
_diffrn_reflns_limit_l_max 35
_diffrn_reflns_limit_l_min -35
_diffrn_reflns_number 34746
_diffrn_reflns_theta_full 25.39
_diffrn_reflns_theta_max 25.39
_diffrn_reflns_theta_min 1.93
_diffrn_source 'fine-focus sealed tube'
_exptl_absorpt_coefficient_mu 5.151
_exptl_absorpt_correction_T_max 0.8608
_exptl_absorpt_correction_T_min 0.6269
_exptl_absorpt_correction_type multi-scan
_exptl_absorpt_process_details '(SADABS; Bruker, 2007)'
_exptl_crystal_colour yellow
_exptl_crystal_density_diffrn 1.763
_exptl_crystal_density_method 'not measured'
_exptl_crystal_description prism
_exptl_crystal_F_000 2744
_exptl_crystal_size_max 0.1
_exptl_crystal_size_mid 0.05
_exptl_crystal_size_min 0.03
_refine_diff_density_max 1.219
_refine_diff_density_min -1.288
_refine_diff_density_rms 0.201
_refine_ls_extinction_method none
_refine_ls_goodness_of_fit_ref 1.025
_refine_ls_hydrogen_treatment mixed
_refine_ls_matrix_type full
_refine_ls_number_parameters 342
_refine_ls_number_reflns 4819
_refine_ls_number_restraints 57
_refine_ls_restrained_S_all 1.022
_refine_ls_R_factor_all 0.1082
_refine_ls_R_factor_gt 0.0522
_refine_ls_shift/su_max 0
_refine_ls_shift/su_mean 0
_refine_ls_structure_factor_coef Fsqd
_refine_ls_weighting_details 'calc w=1/[\s^2^(Fo^2^)+(0.0323P)^2^+0.0000P] where P=(Fo^2^+2Fc^2^)/3'
_refine_ls_weighting_scheme calc
_refine_ls_wR_factor_gt 0.0807
_refine_ls_wR_factor_ref 0.0948
_reflns_number_gt 3116
_reflns_number_total 4819
_reflns_threshold_expression >2\s(I)
_cod_data_source_file ja9b04706_si_002.cif
_cod_data_source_block kea020_0m
_cod_database_code 4127652

loop_
_symmetry_equiv_pos_as_xyz
'x, y, z'
'-x, y, -z+1/2'
'x+1/2, y+1/2, z'
'-x+1/2, y+1/2, -z+1/2'
'-x, -y, -z'
'x, -y, z-1/2'
'-x+1/2, -y+1/2, -z'
'x+1/2, -y+1/2, z-1/2'

loop_
_atom_site_label
_atom_site_type_symbol
_atom_site_fract_x
_atom_site_fract_y
_atom_site_fract_z
_atom_site_U_iso_or_equiv
_atom_site_adp_type
_atom_site_occupancy
_atom_site_symmetry_multiplicity
_atom_site_calc_flag
_atom_site_refinement_flags
C1 C 0.1574(4) 0.0281(10) 0.1732(3) 0.0137(16) Uani 1 1 d U
C2 C 0.1138(4) 0.0901(10) 0.1951(3) 0.0170(16) Uani 1 1 d U
C3 C 0.1308(4) 0.2252(10) 0.2248(3) 0.0190(17) Uani 1 1 d U
C4 C 0.1907(4) 0.2871(11) 0.2305(3) 0.0211(17) Uani 1 1 d U
H4 H 0.2032 0.3752 0.2512 0.025 Uiso 1 1 calc R
C5 C 0.2343(5) 0.2306(10) 0.2084(3) 0.0206(17) Uani 1 1 d U
C6 C 0.2163(4) 0.0952(10) 0.1799(3) 0.0176(17) Uani 1 1 d U
C7 C 0.0874(5) 0.2959(11) 0.2494(3) 0.026(2) Uani 1 1 d .
H7A H 0.1085 0.385 0.2691 0.039 Uiso 1 1 calc R
H7B H 0.0761 0.2157 0.2696 0.039 Uiso 1 1 calc R
H7C H 0.0489 0.3337 0.2258 0.039 Uiso 1 1 calc R
C8 C 0.2976(4) 0.3102(10) 0.2159(3) 0.026(3) Uani 1 1 d .
H8A H 0.2993 0.4067 0.2347 0.039 Uiso 1 1 calc R
H8B H 0.3034 0.3376 0.1851 0.039 Uiso 1 1 calc R
H8C H 0.3315 0.2379 0.2328 0.039 Uiso 1 1 calc R
C9 C 0.2495(4) 0.0086(11) 0.1516(3) 0.022(2) Uani 1 1 d .
C10 C 0.3212(5) -0.0749(12) 0.1169(4) 0.031(3) Uani 1 1 d .
H10A H 0.3628 -0.1277 0.1296 0.037 Uiso 1 1 calc R
H10B H 0.3208 -0.0176 0.0875 0.037 Uiso 1 1 calc R
C11 C 0.2672(5) -0.1966(11) 0.1069(3) 0.022(2) Uani 1 1 d .
C12 C 0.2857(4) -0.3490(12) 0.1346(3) 0.026(2) Uani 1 1 d .
H12A H 0.305 -0.3242 0.1682 0.039 Uiso 1 1 calc R
H12B H 0.3162 -0.4071 0.1225 0.039 Uiso 1 1 calc R
H12C H 0.2479 -0.4143 0.1311 0.039 Uiso 1 1 calc R
C13 C 0.2384(5) -0.2277(12) 0.0538(3) 0.026(2) Uani 1 1 d .
H13A H 0.2017 -0.2977 0.0488 0.039 Uiso 1 1 calc R
H13B H 0.2702 -0.2781 0.0412 0.039 Uiso 1 1 calc R
H13C H 0.2251 -0.127 0.0373 0.039 Uiso 1 1 calc R
C14 C 0.0568(4) -0.0026(11) 0.1822(3) 0.020(2) Uani 1 1 d .
C15 C -0.0427(5) -0.0838(11) 0.1710(4) 0.029(3) Uani 1 1 d .
H15A H -0.0746 -0.0256 0.1458 0.034 Uiso 1 1 calc R
H15B H -0.0646 -0.136 0.1919 0.034 Uiso 1 1 calc R
C16 C -0.0089(5) -0.2060(11) 0.1493(4) 0.024(3) Uani 1 1 d .
C17 C 0.0072(5) -0.3561(12) 0.1783(4) 0.037(3) Uani 1 1 d .
H17A H 0.0377 -0.4184 0.1674 0.055 Uiso 1 1 calc R
H17B H -0.0314 -0.4184 0.1746 0.055 Uiso 1 1 calc R
H17C H 0.0258 -0.3287 0.2118 0.055 Uiso 1 1 calc R
C18 C -0.0430(4) -0.2451(12) 0.0976(3) 0.030(3) Uani 1 1 d .
H18A H -0.0479 -0.1484 0.0785 0.044 Uiso 1 1 calc R
H18B H -0.0849 -0.2894 0.0953 0.044 Uiso 1 1 calc R
H18C H -0.0182 -0.3228 0.0859 0.044 Uiso 1 1 calc R
C19 C 0.0985(4) -0.4743(12) 0.0723(4) 0.023(2) Uani 1 1 d U
C20 C 0.1136(5) -0.5914(12) 0.1122(4) 0.038(3) Uani 1 1 d U
H20A H 0.152 -0.6501 0.1125 0.056 Uiso 1 1 calc R
H20B H 0.0781 -0.6656 0.1079 0.056 Uiso 1 1 calc R
H20C H 0.1204 -0.5352 0.1424 0.056 Uiso 1 1 calc R
C21 C 0.1977(6) 0.2055(13) 0.0123(5) 0.052(4) Uani 1 1 d .
H21 H 0.1609 0.1766 0.021 0.062 Uiso 1 1 calc R
C22 C 0.2059(5) 0.1492(14) -0.0282(4) 0.049(3) Uani 1 1 d .
H22 H 0.1761 0.0781 -0.0478 0.058 Uiso 1 1 calc R
C23 C 0.2409(6) 0.3020(14) 0.0406(4) 0.050(3) Uani 1 1 d .
H23 H 0.235 0.3375 0.0696 0.06 Uiso 1 1 calc R
N1 N 0.2208(4) -0.1109(8) 0.1260(3) 0.0177(19) Uani 1 1 d .
N2 N 0.0516(3) -0.1217(8) 0.1537(3) 0.0188(19) Uani 1 1 d .
O1 O 0.3095(3) 0.0346(8) 0.1519(2) 0.0222(15) Uani 1 1 d .
O2 O 0.0063(3) 0.0252(8) 0.1985(2) 0.0263(17) Uani 1 1 d .
O3 O 0.1003(3) -0.3313(8) 0.0744(2) 0.0244(16) Uani 1 1 d .
O4 O 0.0805(4) -0.5488(8) 0.0315(2) 0.0319(18) Uani 1 1 d .
H4A H 0.07 -0.4824 0.0094 0.048 Uiso 1 1 calc R
B1 B 0.0583(6) -0.2169(15) -0.0601(4) 0.029(3) Uani 1 1 d .
F1 F 0.0515(4) -0.1235(8) -0.0231(2) 0.075(3) Uani 1 1 d .
F2 F 0.0626(3) -0.3758(7) -0.0472(2) 0.0449(17) Uani 1 1 d .
F3 F 0.0056(3) -0.1910(8) -0.0967(2) 0.067(2) Uani 1 1 d .
F4 F 0.1103(3) -0.1693(8) -0.0718(3) 0.069(2) Uani 1 1 d .
Ir1 Ir 0.131503(18) -0.15081(4) 0.131218(14) 0.01751(11) Uani 1 1 d .
H1 H 0.159(4) -0.288(9) 0.168(3) 0.021 Uiso 1 1 d .
O5 O 0.0914(3) 0.0044(7) 0.0677(3) 0.0228(17) Uani 1 1 d D
H5P H 0.063(2) 0.062(8) 0.070(3) 0.034 Uiso 1 1 d D
H5O H 0.075(3) -0.062(8) 0.049(3) 0.034 Uiso 1 1 d D

loop_
_atom_site_aniso_label
_atom_site_aniso_U_11
_atom_site_aniso_U_22
_atom_site_aniso_U_33
_atom_site_aniso_U_23
_atom_site_aniso_U_13
_atom_site_aniso_U_12
C1 0.014(3) 0.014(3) 0.012(3) 0.007(3) 0.002(3) 0.001(3)
C2 0.018(3) 0.017(3) 0.015(3) 0.003(3) 0.003(3) 0.003(3)
C3 0.022(3) 0.018(3) 0.014(3) 0.001(3) 0.002(3) 0.003(3)
C4 0.027(4) 0.016(3) 0.015(3) 0.000(3) -0.001(3) -0.001(3)
C5 0.028(4) 0.016(3) 0.015(3) 0.001(3) 0.000(3) -0.001(3)
C6 0.021(3) 0.015(3) 0.015(3) 0.004(3) 0.002(3) 0.003(3)
C7 0.031(6) 0.020(6) 0.031(6) -0.002(4) 0.014(5) 0.002(4)
C8 0.031(6) 0.013(6) 0.031(6) 0.000(4) 0.005(5) -0.003(4)
C9 0.015(6) 0.032(6) 0.019(6) 0.012(5) 0.002(5) 0.009(5)
C10 0.026(6) 0.039(6) 0.034(7) -0.006(5) 0.021(5) 0.000(5)
C11 0.021(6) 0.031(6) 0.014(5) 0.003(4) 0.007(5) 0.000(5)
C12 0.030(6) 0.023(5) 0.023(5) 0.001(6) 0.003(4) 0.003(6)
C13 0.034(6) 0.032(6) 0.015(5) -0.003(5) 0.012(5) 0.008(5)
C14 0.022(6) 0.027(6) 0.014(5) 0.004(4) 0.009(5) 0.005(5)
C15 0.023(6) 0.030(6) 0.039(7) 0.000(5) 0.019(5) -0.011(5)
C16 0.016(6) 0.015(5) 0.046(7) 0.007(5) 0.015(5) -0.002(4)
C17 0.040(6) 0.024(6) 0.057(7) 0.014(6) 0.029(6) -0.002(6)
C18 0.011(5) 0.032(7) 0.042(7) -0.007(6) 0.002(5) -0.008(5)
C19 0.021(4) 0.020(4) 0.027(4) -0.001(3) 0.005(3) -0.006(3)
C20 0.039(5) 0.033(4) 0.033(5) -0.009(4) -0.002(4) -0.007(4)
C21 0.033(8) 0.028(7) 0.102(12) -0.012(7) 0.031(8) -0.002(5)
C22 0.025(6) 0.028(6) 0.087(10) -0.009(8) 0.007(6) 0.002(6)
C23 0.057(9) 0.054(9) 0.043(8) -0.007(6) 0.018(7) 0.005(7)
N1 0.020(4) 0.014(5) 0.020(5) -0.002(3) 0.007(4) -0.006(3)
N2 0.020(4) 0.018(5) 0.018(4) 0.004(3) 0.004(4) -0.006(4)
O1 0.019(4) 0.023(4) 0.026(4) -0.005(3) 0.008(3) -0.003(3)
O2 0.015(4) 0.037(4) 0.030(4) -0.004(3) 0.010(3) 0.000(3)
O3 0.035(4) 0.025(4) 0.013(3) 0.006(3) 0.007(3) 0.000(4)
O4 0.044(5) 0.024(4) 0.026(4) 0.000(3) 0.008(4) -0.002(4)
B1 0.037(8) 0.031(7) 0.021(7) -0.005(5) 0.010(6) 0.002(6)
F1 0.140(7) 0.050(5) 0.045(4) -0.002(4) 0.040(5) 0.039(5)
F2 0.068(5) 0.026(4) 0.041(4) 0.004(3) 0.017(3) 0.010(3)
F3 0.051(5) 0.061(5) 0.069(5) 0.026(4) -0.013(4) -0.013(4)
F4 0.037(4) 0.052(5) 0.129(7) 0.002(5) 0.042(4) 0.000(4)
Ir1 0.01772(18) 0.01629(18) 0.01963(19) 0.0002(2) 0.00718(14) -0.0004(2)
O5 0.022(4) 0.012(4) 0.036(5) -0.003(3) 0.010(4) -0.003(3)

loop_
_atom_type_symbol
_atom_type_description
_atom_type_scat_dispersion_real
_atom_type_scat_dispersion_imag
_atom_type_scat_source
C C 0.0033 0.0016 'International Tables Vol C Tables 4.2.6.8 and 6.1.1.4'
H H 0 0 'International Tables Vol C Tables 4.2.6.8 and 6.1.1.4'
N N 0.0061 0.0033 'International Tables Vol C Tables 4.2.6.8 and 6.1.1.4'
O O 0.0106 0.006 'International Tables Vol C Tables 4.2.6.8 and 6.1.1.4'
B B 0.0013 0.0007 'International Tables Vol C Tables 4.2.6.8 and 6.1.1.4'
F F 0.0171 0.0103 'International Tables Vol C Tables 4.2.6.8 and 6.1.1.4'
Ir Ir -1.4442 7.9887 'International Tables Vol C Tables 4.2.6.8 and 6.1.1.4'

loop_
_geom_angle_atom_site_label_1
_geom_angle_atom_site_label_2
_geom_angle_atom_site_label_3
_geom_angle
_geom_angle_site_symmetry_1
_geom_angle_site_symmetry_3
C6 C1 C2 121.6(8) . .
C6 C1 Ir1 120.2(7) . .
C2 C1 Ir1 118.1(7) . .
C1 C2 C3 119.2(9) . .
C1 C2 C14 109.8(8) . .
C3 C2 C14 131.0(8) . .
C4 C3 C2 116.7(9) . .
C4 C3 C7 121.2(8) . .
C2 C3 C7 122.1(9) . .
C3 C4 C5 125.3(9) . .
C3 C4 H4 117.4 . .
C5 C4 H4 117.4 . .
C4 C5 C6 116.5(9) . .
C4 C5 C8 120.9(8) . .
C6 C5 C8 122.6(9) . .
C1 C6 C5 120.6(9) . .
C1 C6 C9 108.8(8) . .
C5 C6 C9 130.5(9) . .
C3 C7 H7A 109.5 . .
C3 C7 H7B 109.5 . .
H7A C7 H7B 109.5 . .
C3 C7 H7C 109.5 . .
H7A C7 H7C 109.5 . .
H7B C7 H7C 109.5 . .
C5 C8 H8A 109.5 . .
C5 C8 H8B 109.5 . .
H8A C8 H8B 109.5 . .
C5 C8 H8C 109.5 . .
H8A C8 H8C 109.5 . .
H8B C8 H8C 109.5 . .
N1 C9 O1 116.1(8) . .
N1 C9 C6 118.6(8) . .
O1 C9 C6 125.1(9) . .
O1 C10 C11 105.7(7) . .
O1 C10 H10A 110.6 . .
C11 C10 H10A 110.6 . .
O1 C10 H10B 110.6 . .
C11 C10 H10B 110.6 . .
H10A C10 H10B 108.7 . .
N1 C11 C12 108.3(7) . .
N1 C11 C13 110.1(8) . .
C12 C11 C13 111.9(8) . .
N1 C11 C10 100.5(7) . .
C12 C11 C10 113.2(8) . .
C13 C11 C10 112.2(8) . .
C11 C12 H12A 109.5 . .
C11 C12 H12B 109.5 . .
H12A C12 H12B 109.5 . .
C11 C12 H12C 109.5 . .
H12A C12 H12C 109.5 . .
H12B C12 H12C 109.5 . .
C11 C13 H13A 109.5 . .
C11 C13 H13B 109.5 . .
H13A C13 H13B 109.5 . .
C11 C13 H13C 109.5 . .
H13A C13 H13C 109.5 . .
H13B C13 H13C 109.5 . .
N2 C14 O2 116.0(8) . .
N2 C14 C2 120.1(8) . .
O2 C14 C2 123.9(8) . .
O2 C15 C16 106.5(8) . .
O2 C15 H15A 110.4 . .
C16 C15 H15A 110.4 . .
O2 C15 H15B 110.4 . .
C16 C15 H15B 110.4 . .
H15A C15 H15B 108.6 . .
N2 C16 C17 107.2(8) . .
N2 C16 C15 100.2(7) . .
C17 C16 C15 113.2(8) . .
N2 C16 C18 111.1(8) . .
C17 C16 C18 110.5(8) . .
C15 C16 C18 114.1(8) . .
C16 C17 H17A 109.5 . .
C16 C17 H17B 109.5 . .
H17A C17 H17B 109.5 . .
C16 C17 H17C 109.5 . .
H17A C17 H17C 109.5 . .
H17B C17 H17C 109.5 . .
C16 C18 H18A 109.5 . .
C16 C18 H18B 109.5 . .
H18A C18 H18B 109.5 . .
C16 C18 H18C 109.5 . .
H18A C18 H18C 109.5 . .
H18B C18 H18C 109.5 . .
O3 C19 O4 121.4(9) . .
O3 C19 C20 128.6(9) . .
O4 C19 C20 110.0(9) . .
C19 C20 H20A 109.5 . .
C19 C20 H20B 109.5 . .
H20A C20 H20B 109.5 . .
C19 C20 H20C 109.5 . .
H20A C20 H20C 109.5 . .
H20B C20 H20C 109.5 . .
C23 C21 C22 120.6(11) . .
C23 C21 H21 119.7 . .
C22 C21 H21 119.7 . .
C21 C22 C23 118.1(11) . 7
C21 C22 H22 120.9 . .
C23 C22 H22 120.9 7 .
C21 C23 C22 121.2(11) . 7
C21 C23 H23 119.4 . .
C22 C23 H23 119.4 7 .
C9 N1 C11 108.8(8) . .
C9 N1 Ir1 113.4(6) . .
C11 N1 Ir1 136.9(6) . .
C14 N2 C16 109.7(8) . .
C14 N2 Ir1 112.2(6) . .
C16 N2 Ir1 137.9(6) . .
C9 O1 C10 105.7(7) . .
C14 O2 C15 104.2(7) . .
C19 O3 Ir1 136.1(6) . .
C19 O4 H4A 109.5 . .
F4 B1 F3 110.2(10) . .
F4 B1 F1 109.0(10) . .
F3 B1 F1 105.7(10) . .
F4 B1 F2 111.2(10) . .
F3 B1 F2 110.4(9) . .
F1 B1 F2 110.3(9) . .
C1 Ir1 N1 79.0(3) . .
C1 Ir1 N2 79.7(3) . .
N1 Ir1 N2 158.7(3) . .
C1 Ir1 O3 171.6(3) . .
N1 Ir1 O3 98.6(3) . .
N2 Ir1 O3 102.6(3) . .
C1 Ir1 O5 92.8(3) . .
N1 Ir1 O5 89.7(3) . .
N2 Ir1 O5 91.9(3) . .
O3 Ir1 O5 79.1(2) . .
C1 Ir1 H1 98(3) . .
N1 Ir1 H1 89(3) . .
N2 Ir1 H1 94(3) . .
O3 Ir1 H1 90(3) . .
O5 Ir1 H1 168(3) . .
Ir1 O5 H5P 114(7) . .
Ir1 O5 H5O 99(7) . .
H5P O5 H5O 105.1(9) . .

loop_
_geom_bond_atom_site_label_1
_geom_bond_atom_site_label_2
_geom_bond_distance
_geom_bond_site_symmetry_2
C1 C6 1.378(12) .
C1 C2 1.407(12) .
C1 Ir1 1.931(9) .
C2 C3 1.420(12) .
C2 C14 1.434(12) .
C3 C4 1.385(12) .
C3 C7 1.485(12) .
C4 C5 1.394(12) .
C4 H4 0.95 .
C5 C6 1.404(12) .
C5 C8 1.508(12) .
C6 C9 1.456(12) .
C7 H7A 0.98 .
C7 H7B 0.98 .
C7 H7C 0.98 .
C8 H8A 0.98 .
C8 H8B 0.98 .
C8 H8C 0.98 .
C9 N1 1.308(11) .
C9 O1 1.339(10) .
C10 O1 1.464(10) .
C10 C11 1.534(13) .
C10 H10A 0.99 .
C10 H10B 0.99 .
C11 N1 1.493(11) .
C11 C12 1.514(12) .
C11 C13 1.532(12) .
C12 H12A 0.98 .
C12 H12B 0.98 .
C12 H12C 0.98 .
C13 H13A 0.98 .
C13 H13B 0.98 .
C13 H13C 0.98 .
C14 N2 1.293(11) .
C14 O2 1.356(10) .
C15 O2 1.470(11) .
C15 C16 1.519(13) .
C15 H15A 0.99 .
C15 H15B 0.99 .
C16 N2 1.485(11) .
C16 C17 1.511(13) .
C16 C18 1.525(13) .
C17 H17A 0.98 .
C17 H17B 0.98 .
C17 H17C 0.98 .
C18 H18A 0.98 .
C18 H18B 0.98 .
C18 H18C 0.98 .
C19 O3 1.208(11) .
C19 O4 1.312(11) .
C19 C20 1.498(13) .
C20 H20A 0.98 .
C20 H20B 0.98 .
C20 H20C 0.98 .
C21 C23 1.343(15) .
C21 C22 1.347(15) .
C21 H21 0.95 .
C22 C23 1.390(15) 7
C22 H22 0.95 .
C23 C22 1.390(15) 7
C23 H23 0.95 .
N1 Ir1 2.047(7) .
N2 Ir1 2.072(7) .
O3 Ir1 2.220(7) .
O4 H4A 0.84 .
B1 F4 1.351(13) .
B1 F3 1.352(13) .
B1 F1 1.390(12) .
B1 F2 1.390(13) .
Ir1 O5 2.244(7) .
Ir1 H1 1.58(8) .
O5 H5P 0.800(5) .
O5 H5O 0.800(5) .

loop_
_geom_hbond_atom_site_label_D
_geom_hbond_atom_site_label_H
_geom_hbond_atom_site_label_A
_geom_hbond_distance_DH
_geom_hbond_distance_HA
_geom_hbond_distance_DA
_geom_hbond_angle_DHA
_geom_hbond_site_symmetry_A
O4 H4A F2 0.84 1.86 2.672(9) 162.1 .
O5 H5P F3 0.800(5) 2.20(3) 2.977(10) 163(9) 5
O5 H5P F1 0.800(5) 2.56(5) 3.202(10) 138(7) 5
O5 H5O F1 0.800(5) 2.10(6) 2.781(10) 143(10) .
O5 H5O O3 0.800(5) 2.41(8) 2.843(9) 115(7) .
